data_4035158
loop_
_publ_author_name
'Levchenko, Vitalina'
'Dmytriv, Yurii V.'
'Tymtsunik, Andriy V.'
'Liubchak, Konstantin'
'Rudnichenko, Alexander'
'Melnyk, Anton V.'
'Veselovych, Stanislav Y.'
'Borodulin, Yurii V.'
'Otsalyuk, Oleksandr M.'
'Tolmachev, Andrei A.'
'Mykhailiuk, Pavel K.'

_publ_section_title
;
 Preparation of 5-Fluoropyrazoles from Pyrazoles and
 N-Fluorobenzenesulfonimide (NFSI).
;
_journal_issue 6
_journal_name_full 'The Journal of organic chemistry'
_journal_page_first 3265
_journal_page_last 3274
_journal_paper_doi 10.1021/acs.joc.8b00199
_journal_volume 83
_journal_year 2018
_chemical_formula_sum 'C15 H18 B F N2 O2'
_chemical_formula_weight 288.12
_space_group_crystal_system monoclinic
_space_group_IT_number 14
_space_group_name_Hall '-P 2yn'
_space_group_name_H-M_alt 'P 1 21/n 1'
_atom_sites_solution_hydrogens geom
_audit_creation_method SHELXL-2014/7
_cell_angle_alpha 90
_cell_angle_beta 96.49(2)
_cell_angle_gamma 90
_cell_formula_units_Z 12
_cell_length_a 14.051(3)
_cell_length_b 13.168(4)
_cell_length_c 25.958(7)
_cell_measurement_reflns_used 1642
_cell_measurement_temperature 293(2)
_cell_measurement_theta_max 20.6
_cell_measurement_theta_min 3.3
_cell_volume 4772(2)
_computing_structure_refinement 'SHELXL-2014/7 (Sheldrick, 2014)'
_diffrn_ambient_temperature 293(2)
_diffrn_measured_fraction_theta_full 0.992
_diffrn_measured_fraction_theta_max 0.995
_diffrn_measurement_device_type 'Xcalibur, Sapphire3'
_diffrn_radiation_type MoK\a
_diffrn_radiation_wavelength 0.71073
_diffrn_reflns_av_R_equivalents 0.1072
_diffrn_reflns_av_unetI/netI 0.1122
_diffrn_reflns_Laue_measured_fraction_full 0.992
_diffrn_reflns_Laue_measured_fraction_max 0.995
_diffrn_reflns_limit_h_max 19
_diffrn_reflns_limit_h_min -19
_diffrn_reflns_limit_k_max 16
_diffrn_reflns_limit_k_min -18
_diffrn_reflns_limit_l_max 36
_diffrn_reflns_limit_l_min -36
_diffrn_reflns_number 50643
_diffrn_reflns_point_group_measured_fraction_full 0.992
_diffrn_reflns_point_group_measured_fraction_max 0.995
_diffrn_reflns_theta_full 25.242
_diffrn_reflns_theta_max 30.000
_diffrn_reflns_theta_min 3.193
_exptl_absorpt_coefficient_mu 0.087
_exptl_absorpt_correction_T_max 1.000
_exptl_absorpt_correction_T_min 0.456
_exptl_absorpt_correction_type multi-scan
_exptl_crystal_colour colorless
_exptl_crystal_density_diffrn 1.203
_exptl_crystal_description stick
_exptl_crystal_F_000 1824
_exptl_crystal_size_max 0.200
_exptl_crystal_size_mid 0.030
_exptl_crystal_size_min 0.020
_refine_diff_density_max 0.468
_refine_diff_density_min -0.262
_refine_diff_density_rms 0.038
_refine_ls_extinction_coef 0.0023(4)
_refine_ls_extinction_expression Fc^*^=kFc[1+0.001xFc^2^\l^3^/sin(2\q)]^-1/4^
_refine_ls_extinction_method 'SHELXL-2014/7 (Sheldrick 2014'
_refine_ls_goodness_of_fit_ref 0.898
_refine_ls_hydrogen_treatment constr
_refine_ls_matrix_type full
_refine_ls_number_parameters 581
_refine_ls_number_reflns 13841
_refine_ls_number_restraints 0
_refine_ls_restrained_S_all 0.898
_refine_ls_R_factor_all 0.2324
_refine_ls_R_factor_gt 0.0797
_refine_ls_shift/su_max 0.000
_refine_ls_shift/su_mean 0.000
_refine_ls_structure_factor_coef Fsqd
_refine_ls_weighting_details 'w=1/[\s^2^(Fo^2^)+(0.0934P)^2^] where P=(Fo^2^+2Fc^2^)/3'
_refine_ls_weighting_scheme calc
_refine_ls_wR_factor_gt 0.1790
_refine_ls_wR_factor_ref 0.2299
_reflns_Friedel_coverage 0.000
_reflns_number_gt 4715
_reflns_number_total 13841
_reflns_threshold_expression 'I > 2\s(I)'
_cod_data_source_file jo8b00199_si_001.cif
_cod_data_source_block tolm275
_cod_original_sg_symbol_H-M 'P 21/n'
_cod_database_code 4035158
_shelx_shelxl_version_number 2014/7
_shelx_space_group_comment
;
The symmetry employed for this shelxl refinement is uniquely defined
by the following loop, which should always be used as a source of
symmetry information in preference to the above space-group names.
They are only intended as comments.
;
_shelx_estimated_absorpt_t_min 0.983
_shelx_estimated_absorpt_t_max 0.998

loop_
_space_group_symop_operation_xyz
'x, y, z'
'-x+1/2, y+1/2, -z+1/2'
'-x, -y, -z'
'x-1/2, -y-1/2, z-1/2'

loop_
_atom_site_label
_atom_site_type_symbol
_atom_site_fract_x
_atom_site_fract_y
_atom_site_fract_z
_atom_site_U_iso_or_equiv
_atom_site_adp_type
_atom_site_occupancy
_atom_site_site_symmetry_order
_atom_site_calc_flag
_atom_site_refinement_flags_posn
_atom_site_refinement_flags_adp
B1A B 0.2304(2) 0.3999(2) 0.62154(12) 0.0535(8) Uani 1 1 d . .
F1A F 0.43474(11) 0.49747(14) 0.65886(7) 0.0822(6) Uani 1 1 d . .
O1A O 0.13817(13) 0.36742(16) 0.61307(7) 0.0717(6) Uani 1 1 d . .
O2A O 0.28351(13) 0.37559(16) 0.58321(8) 0.0779(6) Uani 1 1 d . .
N1A N 0.36137(14) 0.55272(15) 0.72838(8) 0.0498(5) Uani 1 1 d . .
N2A N 0.27312(15) 0.55043(19) 0.74611(9) 0.0633(6) Uani 1 1 d . .
C1A C 0.2199(2) 0.4965(2) 0.71095(11) 0.0636(8) Uani 1 1 d . .
H1A H 0.1557 0.4825 0.7132 0.076 Uiso 1 1 calc R U
C2A C 0.26840(18) 0.46186(19) 0.66976(10) 0.0526(7) Uani 1 1 d . .
C3A C 0.35762(18) 0.50056(19) 0.68363(10) 0.0516(6) Uani 1 1 d . .
C4A C 0.1252(2) 0.3229(3) 0.56120(13) 0.0856(10) Uani 1 1 d . .
C5A C 0.2260(2) 0.3094(3) 0.54730(14) 0.0875(11) Uani 1 1 d . .
C6A C 0.0526(4) 0.2460(4) 0.55575(19) 0.168(2) Uani 1 1 d . .
H6AA H 0.0707 0.1913 0.5793 0.253 Uiso 1 1 calc R U
H6AB H 0.0457 0.2207 0.5208 0.253 Uiso 1 1 calc R U
H6AC H -0.0071 0.2744 0.5634 0.253 Uiso 1 1 calc R U
C7A C 0.0784(3) 0.4136(4) 0.52597(16) 0.1403(18) Uani 1 1 d . .
H7AA H 0.0338 0.4498 0.5445 0.210 Uiso 1 1 calc R U
H7AB H 0.0456 0.3863 0.4946 0.210 Uiso 1 1 calc R U
H7AC H 0.1279 0.4590 0.5176 0.210 Uiso 1 1 calc R U
C8A C 0.2481(3) 0.3200(6) 0.4950(2) 0.187(3) Uani 1 1 d . .
H8AA H 0.2394 0.3895 0.4842 0.281 Uiso 1 1 calc R U
H8AB H 0.2064 0.2772 0.4726 0.281 Uiso 1 1 calc R U
H8AC H 0.3135 0.3004 0.4931 0.281 Uiso 1 1 calc R U
C9A C 0.2574(5) 0.1985(4) 0.5663(3) 0.250(5) Uani 1 1 d . .
H9AA H 0.3211 0.2007 0.5841 0.375 Uiso 1 1 calc R U
H9AB H 0.2562 0.1542 0.5369 0.375 Uiso 1 1 calc R U
H9AC H 0.2139 0.1737 0.5893 0.375 Uiso 1 1 calc R U
C10A C 0.43950(18) 0.6074(2) 0.75580(10) 0.0504(6) Uani 1 1 d . .
C11A C 0.53181(19) 0.5705(2) 0.75789(11) 0.0652(8) Uani 1 1 d . .
H11A H 0.5441 0.5095 0.7418 0.078 Uiso 1 1 calc R U
C12A C 0.6060(2) 0.6254(3) 0.78433(13) 0.0816(10) Uani 1 1 d . .
H12A H 0.6684 0.6011 0.7860 0.098 Uiso 1 1 calc R U
C13A C 0.5881(2) 0.7157(3) 0.80815(13) 0.0878(11) Uani 1 1 d . .
H13A H 0.6381 0.7529 0.8254 0.105 Uiso 1 1 calc R U
C14A C 0.4958(2) 0.7501(3) 0.80615(14) 0.0946(12) Uani 1 1 d . .
H14A H 0.4834 0.8104 0.8229 0.113 Uiso 1 1 calc R U
C15A C 0.4207(2) 0.6971(2) 0.77971(12) 0.0704(8) Uani 1 1 d . .
H15A H 0.3584 0.7217 0.7781 0.084 Uiso 1 1 calc R U
B1B B 0.9097(2) 0.5852(2) 0.72591(13) 0.0567(8) Uani 1 1 d . .
F1B F 0.69877(12) 0.51706(14) 0.68187(7) 0.0821(6) Uani 1 1 d . .
O1B O 1.00407(13) 0.61039(15) 0.73634(7) 0.0653(5) Uani 1 1 d . .
O2B O 0.85425(13) 0.61373(15) 0.76305(8) 0.0698(6) Uani 1 1 d . .
N1B N 0.77223(15) 0.45646(17) 0.61266(9) 0.0567(6) Uani 1 1 d . .
N2B N 0.86265(16) 0.44946(19) 0.59741(9) 0.0667(7) Uani 1 1 d . .
C1B C 0.9188(2) 0.4936(2) 0.63489(12) 0.0636(8) Uani 1 1 d . .
H1B H 0.9846 0.4998 0.6346 0.076 Uiso 1 1 calc R U
C2B C 0.86985(19) 0.5309(2) 0.67574(11) 0.0586(7) Uani 1 1 d . .
C3B C 0.7775(2) 0.5041(2) 0.65855(11) 0.0579(7) Uani 1 1 d . .
C4B C 1.0177(2) 0.6465(2) 0.79008(11) 0.0629(8) Uani 1 1 d . .
C5B C 0.9141(2) 0.6780(2) 0.79951(11) 0.0642(8) Uani 1 1 d . .
C6B C 1.0575(3) 0.5558(3) 0.82198(14) 0.0971(11) Uani 1 1 d . .
H6BA H 1.1128 0.5298 0.8077 0.146 Uiso 1 1 calc R U
H6BB H 1.0096 0.5038 0.8212 0.146 Uiso 1 1 calc R U
H6BC H 1.0754 0.5768 0.8572 0.146 Uiso 1 1 calc R U
C7B C 1.0901(2) 0.7316(3) 0.79409(14) 0.0888(10) Uani 1 1 d . .
H7BA H 1.1514 0.7055 0.7876 0.133 Uiso 1 1 calc R U
H7BB H 1.0948 0.7605 0.8282 0.133 Uiso 1 1 calc R U
H7BC H 1.0701 0.7830 0.7689 0.133 Uiso 1 1 calc R U
C8B C 0.8883(3) 0.6562(3) 0.85381(13) 0.1008(12) Uani 1 1 d . .
H8BA H 0.8255 0.6824 0.8571 0.151 Uiso 1 1 calc R U
H8BB H 0.9341 0.6883 0.8789 0.151 Uiso 1 1 calc R U
H8BC H 0.8890 0.5843 0.8597 0.151 Uiso 1 1 calc R U
C9B C 0.8893(3) 0.7866(2) 0.78418(16) 0.0975(12) Uani 1 1 d . .
H9BA H 0.8217 0.7970 0.7840 0.146 Uiso 1 1 calc R U
H9BB H 0.9072 0.7996 0.7502 0.146 Uiso 1 1 calc R U
H9BC H 0.9234 0.8321 0.8086 0.146 Uiso 1 1 calc R U
C10B C 0.69128(19) 0.4155(2) 0.58091(10) 0.0586(7) Uani 1 1 d . .
C11B C 0.6002(2) 0.4536(3) 0.58266(12) 0.0733(9) Uani 1 1 d . .
H11B H 0.5901 0.5079 0.6043 0.088 Uiso 1 1 calc R U
C12B C 0.5240(2) 0.4103(3) 0.55195(14) 0.0894(11) Uani 1 1 d . .
H12B H 0.4622 0.4343 0.5536 0.107 Uiso 1 1 calc R U
C13B C 0.5394(2) 0.3325(3) 0.51926(13) 0.0881(11) Uani 1 1 d . .
H13B H 0.4881 0.3046 0.4981 0.106 Uiso 1 1 calc R U
C14B C 0.6302(2) 0.2949(3) 0.51734(13) 0.0873(10) Uani 1 1 d . .
H14B H 0.6399 0.2419 0.4948 0.105 Uiso 1 1 calc R U
C15B C 0.7069(2) 0.3350(2) 0.54839(11) 0.0690(8) Uani 1 1 d . .
H15B H 0.7681 0.3086 0.5476 0.083 Uiso 1 1 calc R U
B1C B 0.8199(2) 0.1081(2) 0.45843(13) 0.0564(8) Uani 1 1 d . .
F1C F 0.63092(13) 0.02624(17) 0.50252(9) 0.1112(8) Uani 1 1 d . .
O1C O 0.90928(13) 0.12486(15) 0.44442(7) 0.0673(5) Uani 1 1 d . .
O2C O 0.74841(14) 0.14878(16) 0.42490(8) 0.0769(6) Uani 1 1 d . .
N1C N 0.73628(16) -0.04802(17) 0.56510(9) 0.0605(6) Uani 1 1 d . .
N2C N 0.83371(19) -0.0544(2) 0.57800(11) 0.0933(9) Uani 1 1 d . .
C1C C 0.8703(2) 0.0006(3) 0.54330(13) 0.0882(11) Uani 1 1 d . .
H1C H 0.9360 0.0095 0.5431 0.106 Uiso 1 1 calc R U
C2C C 0.8028(2) 0.0452(2) 0.50644(11) 0.0575(7) Uani 1 1 d . .
C3C C 0.7201(2) 0.0103(2) 0.52255(11) 0.0583(7) Uani 1 1 d . .
C4C C 0.8964(2) 0.1688(2) 0.39169(11) 0.0648(8) Uani 1 1 d . .
C5C C 0.7958(2) 0.2143(3) 0.38982(12) 0.0754(9) Uani 1 1 d . .
C6C C 0.9036(3) 0.0799(3) 0.35461(14) 0.1020(12) Uani 1 1 d . .
H6CA H 0.9644 0.0469 0.3625 0.153 Uiso 1 1 calc R U
H6CB H 0.8978 0.1046 0.3196 0.153 Uiso 1 1 calc R U
H6CC H 0.8531 0.0323 0.3584 0.153 Uiso 1 1 calc R U
C7C C 0.9775(2) 0.2424(3) 0.38668(14) 0.0972(12) Uani 1 1 d . .
H7CA H 1.0375 0.2068 0.3918 0.146 Uiso 1 1 calc R U
H7CB H 0.9767 0.2948 0.4124 0.146 Uiso 1 1 calc R U
H7CC H 0.9698 0.2723 0.3527 0.146 Uiso 1 1 calc R U
C8C C 0.7373(2) 0.2145(3) 0.33760(14) 0.1116(14) Uani 1 1 d . .
H8CA H 0.7306 0.1462 0.3247 0.167 Uiso 1 1 calc R U
H8CB H 0.7688 0.2552 0.3139 0.167 Uiso 1 1 calc R U
H8CC H 0.6751 0.2423 0.3408 0.167 Uiso 1 1 calc R U
C9C C 0.7986(3) 0.3228(3) 0.41318(17) 0.1288(17) Uani 1 1 d . .
H9CA H 0.7358 0.3413 0.4210 0.193 Uiso 1 1 calc R U
H9CB H 0.8196 0.3700 0.3886 0.193 Uiso 1 1 calc R U
H9CC H 0.8424 0.3242 0.4444 0.193 Uiso 1 1 calc R U
C10C C 0.6739(2) -0.1066(2) 0.59343(11) 0.0611(7) Uani 1 1 d . .
C11C C 0.5786(2) -0.1177(3) 0.57790(12) 0.0779(9) Uani 1 1 d . .
H11C H 0.5519 -0.0868 0.5474 0.094 Uiso 1 1 calc R U
C12C C 0.5207(3) -0.1744(3) 0.60688(15) 0.0909(11) Uani 1 1 d . .
H12C H 0.4554 -0.1801 0.5964 0.109 Uiso 1 1 calc R U
C13C C 0.5598(3) -0.2212(3) 0.65033(18) 0.1078(13) Uani 1 1 d . .
H13C H 0.5214 -0.2598 0.6697 0.129 Uiso 1 1 calc R U
C14C C 0.6549(3) -0.2121(4) 0.66597(19) 0.142(2) Uani 1 1 d . .
H14C H 0.6813 -0.2455 0.6958 0.170 Uiso 1 1 calc R U
C15 C 0.7134(3) -0.1537(3) 0.63799(16) 0.1139(15) Uani 1 1 d . .
H15C H 0.7783 -0.1466 0.6493 0.137 Uiso 1 1 calc R U

loop_
_atom_site_aniso_label
_atom_site_aniso_U_11
_atom_site_aniso_U_22
_atom_site_aniso_U_33
_atom_site_aniso_U_23
_atom_site_aniso_U_13
_atom_site_aniso_U_12
B1A 0.0548(19) 0.0496(18) 0.055(2) 0.0010(15) 0.0038(15) 0.0030(15)
F1A 0.0619(10) 0.1134(14) 0.0754(12) -0.0365(10) 0.0255(9) -0.0106(9)
O1A 0.0632(13) 0.0940(15) 0.0579(13) -0.0176(11) 0.0072(9) -0.0151(11)
O2A 0.0550(11) 0.0970(16) 0.0820(15) -0.0327(13) 0.0089(11) -0.0046(11)
N1A 0.0475(12) 0.0549(13) 0.0476(13) -0.0034(11) 0.0083(10) -0.0006(10)
N2A 0.0472(13) 0.0908(18) 0.0534(14) -0.0095(13) 0.0123(11) 0.0009(12)
C1A 0.0512(16) 0.081(2) 0.0590(18) -0.0039(16) 0.0060(14) -0.0049(15)
C2A 0.0534(16) 0.0481(15) 0.0557(17) 0.0020(13) 0.0035(13) 0.0040(12)
C3A 0.0522(16) 0.0537(16) 0.0503(16) -0.0044(13) 0.0118(13) 0.0025(13)
C4A 0.069(2) 0.117(3) 0.071(2) -0.036(2) 0.0089(17) -0.018(2)
C5A 0.075(2) 0.112(3) 0.074(2) -0.039(2) -0.0016(18) -0.006(2)
C6A 0.159(4) 0.229(6) 0.122(4) -0.078(4) 0.036(3) -0.125(4)
C7A 0.146(4) 0.185(5) 0.082(3) -0.005(3) -0.022(3) 0.068(4)
C8A 0.093(3) 0.352(9) 0.122(4) -0.127(5) 0.032(3) -0.046(4)
C9A 0.295(8) 0.105(4) 0.300(9) -0.109(5) -0.184(7) 0.100(4)
C10A 0.0513(16) 0.0593(17) 0.0418(14) -0.0040(13) 0.0101(12) -0.0020(13)
C11A 0.0540(18) 0.072(2) 0.071(2) -0.0131(16) 0.0102(14) 0.0001(15)
C12A 0.0514(18) 0.107(3) 0.087(2) -0.017(2) 0.0090(16) -0.0037(17)
C13A 0.064(2) 0.116(3) 0.084(2) -0.040(2) 0.0091(17) -0.020(2)
C14A 0.082(2) 0.099(3) 0.103(3) -0.054(2) 0.011(2) -0.007(2)
C15A 0.0608(18) 0.081(2) 0.071(2) -0.0237(17) 0.0131(15) 0.0055(16)
B1B 0.060(2) 0.0494(18) 0.062(2) 0.0000(16) 0.0104(16) -0.0079(15)
F1B 0.0681(10) 0.1089(14) 0.0744(12) -0.0355(10) 0.0299(9) -0.0167(9)
O1B 0.0579(11) 0.0804(13) 0.0589(12) -0.0095(10) 0.0125(9) -0.0056(10)
O2B 0.0605(12) 0.0789(14) 0.0726(14) -0.0193(11) 0.0187(10) -0.0128(10)
N1B 0.0533(13) 0.0655(14) 0.0536(14) -0.0132(12) 0.0159(11) -0.0047(11)
N2B 0.0542(14) 0.0880(18) 0.0607(16) -0.0101(13) 0.0189(12) -0.0009(13)
C1B 0.0507(16) 0.078(2) 0.0629(19) -0.0044(16) 0.0113(15) -0.0003(14)
C2B 0.0579(17) 0.0603(17) 0.0584(18) -0.0016(14) 0.0102(14) -0.0046(13)
C3B 0.0589(18) 0.0579(17) 0.0598(19) -0.0048(14) 0.0197(14) -0.0036(13)
C4B 0.0659(18) 0.0687(19) 0.0546(18) -0.0073(15) 0.0086(14) -0.0047(15)
C5B 0.0660(18) 0.0646(19) 0.0626(19) -0.0144(15) 0.0101(15) -0.0107(15)
C6B 0.114(3) 0.104(3) 0.072(2) 0.009(2) 0.006(2) 0.022(2)
C7B 0.074(2) 0.101(3) 0.091(3) -0.015(2) 0.0094(18) -0.0273(19)
C8B 0.100(3) 0.131(3) 0.077(3) -0.020(2) 0.035(2) -0.014(2)
C9B 0.099(3) 0.069(2) 0.122(3) -0.021(2) 0.003(2) 0.0075(19)
C10B 0.0574(17) 0.0699(19) 0.0510(17) -0.0057(14) 0.0168(13) -0.0058(14)
C11B 0.0642(19) 0.095(2) 0.062(2) -0.0212(17) 0.0130(16) 0.0036(17)
C12B 0.061(2) 0.120(3) 0.087(3) -0.021(2) 0.0070(18) 0.0033(19)
C13B 0.077(2) 0.115(3) 0.072(2) -0.028(2) 0.0074(18) -0.017(2)
C14B 0.081(2) 0.101(3) 0.081(2) -0.035(2) 0.0130(19) -0.011(2)
C15B 0.0668(19) 0.077(2) 0.066(2) -0.0160(17) 0.0191(16) -0.0006(16)
B1C 0.067(2) 0.0484(18) 0.055(2) 0.0009(15) 0.0111(16) 0.0001(16)
F1C 0.0641(12) 0.1428(18) 0.1255(18) 0.0708(14) 0.0064(11) 0.0081(11)
O1C 0.0654(12) 0.0834(14) 0.0530(12) 0.0178(10) 0.0057(9) -0.0054(10)
O2C 0.0646(12) 0.0939(15) 0.0742(14) 0.0343(12) 0.0167(11) 0.0073(11)
N1C 0.0606(15) 0.0642(15) 0.0579(15) 0.0125(12) 0.0120(11) -0.0007(12)
N2C 0.0686(18) 0.130(2) 0.079(2) 0.0506(18) -0.0003(15) -0.0117(17)
C1C 0.066(2) 0.117(3) 0.080(2) 0.038(2) 0.0036(18) -0.0133(19)
C2C 0.0653(17) 0.0546(16) 0.0535(17) 0.0091(13) 0.0110(14) 0.0007(14)
C3C 0.0602(18) 0.0563(17) 0.0585(18) 0.0104(14) 0.0077(14) 0.0085(14)
C4C 0.0702(19) 0.076(2) 0.0478(17) 0.0141(15) 0.0067(14) -0.0072(15)
C5C 0.080(2) 0.082(2) 0.066(2) 0.0264(17) 0.0157(16) 0.0108(17)
C6C 0.142(3) 0.093(3) 0.075(2) -0.004(2) 0.027(2) 0.015(2)
C7C 0.088(2) 0.123(3) 0.081(2) 0.028(2) 0.0076(19) -0.024(2)
C8C 0.079(2) 0.169(4) 0.083(3) 0.051(3) -0.006(2) -0.001(2)
C9C 0.211(5) 0.064(2) 0.124(4) 0.030(2) 0.077(3) 0.039(3)
C10C 0.0695(19) 0.0583(17) 0.0590(18) 0.0059(15) 0.0221(15) -0.0005(15)
C11C 0.078(2) 0.095(2) 0.062(2) 0.0005(18) 0.0111(17) -0.0179(18)
C12C 0.093(2) 0.104(3) 0.080(3) -0.008(2) 0.026(2) -0.033(2)
C13C 0.103(3) 0.116(3) 0.111(3) 0.035(3) 0.038(3) -0.016(2)
C14C 0.113(3) 0.186(5) 0.130(4) 0.098(4) 0.028(3) 0.001(3)
C15 0.083(2) 0.154(4) 0.106(3) 0.072(3) 0.017(2) 0.002(2)

loop_
_atom_type_symbol
_atom_type_description
_atom_type_scat_dispersion_real
_atom_type_scat_dispersion_imag
_atom_type_scat_source
C C 0.0033 0.0016 'International Tables Vol C Tables 4.2.6.8 and 6.1.1.4'
H H 0.0000 0.0000 'International Tables Vol C Tables 4.2.6.8 and 6.1.1.4'
B B 0.0013 0.0007 'International Tables Vol C Tables 4.2.6.8 and 6.1.1.4'
N N 0.0061 0.0033 'International Tables Vol C Tables 4.2.6.8 and 6.1.1.4'
O O 0.0106 0.0060 'International Tables Vol C Tables 4.2.6.8 and 6.1.1.4'
F F 0.0171 0.0103 'International Tables Vol C Tables 4.2.6.8 and 6.1.1.4'

loop_
_geom_angle_atom_site_label_1
_geom_angle_atom_site_label_2
_geom_angle_atom_site_label_3
_geom_angle
O2A B1A O1A 113.8(3)
O2A B1A C2A 123.8(3)
O1A B1A C2A 122.4(3)
B1A O1A C4A 107.1(2)
B1A O2A C5A 107.6(2)
C3A N1A N2A 109.3(2)
C3A N1A C10A 129.7(2)
N2A N1A C10A 121.0(2)
C1A N2A N1A 104.0(2)
N2A C1A C2A 114.5(2)
N2A C1A H1A 122.7
C2A C1A H1A 122.7
C3A C2A C1A 100.8(2)
C3A C2A B1A 129.6(3)
C1A C2A B1A 129.6(2)
F1A C3A N1A 118.8(2)
F1A C3A C2A 129.8(2)
N1A C3A C2A 111.3(2)
C6A C4A O1A 112.8(3)
C6A C4A C5A 124.7(4)
O1A C4A C5A 104.1(2)
C6A C4A C7A 103.3(4)
O1A C4A C7A 103.2(3)
C5A C4A C7A 106.7(3)
C8A C5A O2A 112.6(3)
C8A C5A C4A 121.6(3)
O2A C5A C4A 104.1(2)
C8A C5A C9A 107.5(4)
O2A C5A C9A 103.7(3)
C4A C5A C9A 105.6(4)
C4A C6A H6AA 109.5
C4A C6A H6AB 109.5
H6AA C6A H6AB 109.5
C4A C6A H6AC 109.5
H6AA C6A H6AC 109.5
H6AB C6A H6AC 109.5
C4A C7A H7AA 109.5
C4A C7A H7AB 109.5
H7AA C7A H7AB 109.5
C4A C7A H7AC 109.5
H7AA C7A H7AC 109.5
H7AB C7A H7AC 109.5
C5A C8A H8AA 109.5
C5A C8A H8AB 109.5
H8AA C8A H8AB 109.5
C5A C8A H8AC 109.5
H8AA C8A H8AC 109.5
H8AB C8A H8AC 109.5
C5A C9A H9AA 109.5
C5A C9A H9AB 109.5
H9AA C9A H9AB 109.5
C5A C9A H9AC 109.5
H9AA C9A H9AC 109.5
H9AB C9A H9AC 109.5
C15A C10A C11A 120.8(3)
C15A C10A N1A 118.7(2)
C11A C10A N1A 120.4(2)
C10A C11A C12A 119.1(3)
C10A C11A H11A 120.5
C12A C11A H11A 120.5
C13A C12A C11A 120.6(3)
C13A C12A H12A 119.7
C11A C12A H12A 119.7
C14A C13A C12A 119.3(3)
C14A C13A H13A 120.3
C12A C13A H13A 120.3
C13A C14A C15A 121.2(3)
C13A C14A H14A 119.4
C15A C14A H14A 119.4
C10A C15A C14A 119.0(3)
C10A C15A H15A 120.5
C14A C15A H15A 120.5
O2B B1B O1B 114.5(3)
O2B B1B C2B 123.2(3)
O1B B1B C2B 122.4(3)
B1B O1B C4B 106.7(2)
B1B O2B C5B 106.6(2)
C3B N1B N2B 109.1(2)
C3B N1B C10B 130.4(2)
N2B N1B C10B 120.6(2)
C1B N2B N1B 104.7(2)
N2B C1B C2B 113.9(2)
N2B C1B H1B 123.0
C2B C1B H1B 123.0
C3B C2B C1B 100.9(2)
C3B C2B B1B 129.6(3)
C1B C2B B1B 129.5(3)
F1B C3B N1B 119.9(2)
F1B C3B C2B 128.7(3)
N1B C3B C2B 111.4(2)
O1B C4B C7B 108.7(2)
O1B C4B C6B 105.3(2)
C7B C4B C6B 109.9(3)
O1B C4B C5B 102.3(2)
C7B C4B C5B 115.2(2)
C6B C4B C5B 114.6(3)
O2B C5B C9B 106.2(2)
O2B C5B C8B 108.1(2)
C9B C5B C8B 110.5(3)
O2B C5B C4B 102.9(2)
C9B C5B C4B 113.7(3)
C8B C5B C4B 114.8(3)
C4B C6B H6BA 109.5
C4B C6B H6BB 109.5
H6BA C6B H6BB 109.5
C4B C6B H6BC 109.5
H6BA C6B H6BC 109.5
H6BB C6B H6BC 109.5
C4B C7B H7BA 109.5
C4B C7B H7BB 109.5
H7BA C7B H7BB 109.5
C4B C7B H7BC 109.5
H7BA C7B H7BC 109.5
H7BB C7B H7BC 109.5
C5B C8B H8BA 109.5
C5B C8B H8BB 109.5
H8BA C8B H8BB 109.5
C5B C8B H8BC 109.5
H8BA C8B H8BC 109.5
H8BB C8B H8BC 109.5
C5B C9B H9BA 109.5
C5B C9B H9BB 109.5
H9BA C9B H9BB 109.5
C5B C9B H9BC 109.5
H9BA C9B H9BC 109.5
H9BB C9B H9BC 109.5
C11B C10B C15B 120.5(3)
C11B C10B N1B 121.6(3)
C15B C10B N1B 117.9(2)
C10B C11B C12B 119.4(3)
C10B C11B H11B 120.3
C12B C11B H11B 120.3
C13B C12B C11B 120.2(3)
C13B C12B H12B 119.9
C11B C12B H12B 119.9
C12B C13B C14B 120.4(3)
C12B C13B H13B 119.8
C14B C13B H13B 119.8
C13B C14B C15B 120.6(3)
C13B C14B H14B 119.7
C15B C14B H14B 119.7
C14B C15B C10B 118.8(3)
C14B C15B H15B 120.6
C10B C15B H15B 120.6
O2C B1C O1C 113.6(3)
O2C B1C C2C 123.9(3)
O1C B1C C2C 122.4(3)
B1C O1C C4C 106.9(2)
B1C O2C C5C 105.9(2)
C3C N1C N2C 107.8(2)
C3C N1C C10C 132.4(2)
N2C N1C C10C 119.5(2)
C1C N2C N1C 104.9(2)
N2C C1C C2C 114.5(3)
N2C C1C H1C 122.7
C2C C1C H1C 122.7
C3C C2C C1C 100.7(2)
C3C C2C B1C 130.5(3)
C1C C2C B1C 128.6(3)
F1C C3C N1C 118.7(2)
F1C C3C C2C 129.3(3)
N1C C3C C2C 112.0(3)
O1C C4C C7C 108.4(2)
O1C C4C C6C 105.9(2)
C7C C4C C6C 109.5(3)
O1C C4C C5C 101.4(2)
C7C C4C C5C 116.7(3)
C6C C4C C5C 114.0(3)
O2C C5C C8C 108.7(3)
O2C C5C C4C 103.5(2)
C8C C5C C4C 116.0(3)
O2C C5C C9C 107.0(3)
C8C C5C C9C 109.7(3)
C4C C5C C9C 111.4(3)
C4C C6C H6CA 109.5
C4C C6C H6CB 109.5
H6CA C6C H6CB 109.5
C4C C6C H6CC 109.5
H6CA C6C H6CC 109.5
H6CB C6C H6CC 109.5
C4C C7C H7CA 109.5
C4C C7C H7CB 109.5
H7CA C7C H7CB 109.5
C4C C7C H7CC 109.5
H7CA C7C H7CC 109.5
H7CB C7C H7CC 109.5
C5C C8C H8CA 109.5
C5C C8C H8CB 109.5
H8CA C8C H8CB 109.5
C5C C8C H8CC 109.5
H8CA C8C H8CC 109.5
H8CB C8C H8CC 109.5
C5C C9C H9CA 109.5
C5C C9C H9CB 109.5
H9CA C9C H9CB 109.5
C5C C9C H9CC 109.5
H9CA C9C H9CC 109.5
H9CB C9C H9CC 109.5
C11C C10C C15 119.4(3)
C11C C10C N1C 123.0(3)
C15 C10C N1C 117.6(3)
C10C C11C C12C 121.0(3)
C10C C11C H11C 119.5
C12C C11C H11C 119.5
C13C C12C C11C 119.4(3)
C13C C12C H12C 120.3
C11C C12C H12C 120.3
C12C C13C C14C 120.4(4)
C12C C13C H13C 119.8
C14C C13C H13C 119.8
C13C C14C C15 120.9(4)
C13C C14C H14C 119.6
C15 C14C H14C 119.6
C10C C15 C14C 119.0(4)
C10C C15 H15C 120.5
C14C C15 H15C 120.5

loop_
_geom_bond_atom_site_label_1
_geom_bond_atom_site_label_2
_geom_bond_distance
B1A O2A 1.348(4)
B1A O1A 1.359(3)
B1A C2A 1.538(4)
F1A C3A 1.322(3)
O1A C4A 1.461(4)
O2A C5A 1.453(4)
N1A C3A 1.345(3)
N1A N2A 1.371(3)
N1A C10A 1.433(3)
N2A C1A 1.320(3)
C1A C2A 1.407(4)
C1A H1A 0.9300
C2A C3A 1.364(3)
C4A C6A 1.433(5)
C4A C5A 1.512(4)
C4A C7A 1.599(5)
C5A C8A 1.434(6)
C5A C9A 1.587(6)
C6A H6AA 0.9600
C6A H6AB 0.9600
C6A H6AC 0.9600
C7A H7AA 0.9600
C7A H7AB 0.9600
C7A H7AC 0.9600
C8A H8AA 0.9600
C8A H8AB 0.9600
C8A H8AC 0.9600
C9A H9AA 0.9600
C9A H9AB 0.9600
C9A H9AC 0.9600
C10A C15A 1.374(4)
C10A C11A 1.380(3)
C11A C12A 1.385(4)
C11A H11A 0.9300
C12A C13A 1.376(4)
C12A H12A 0.9300
C13A C14A 1.369(4)
C13A H13A 0.9300
C14A C15A 1.381(4)
C14A H14A 0.9300
C15A H15A 0.9300
B1B O2B 1.359(4)
B1B O1B 1.364(4)
B1B C2B 1.535(4)
F1B C3B 1.330(3)
O1B C4B 1.466(3)
O2B C5B 1.463(3)
N1B C3B 1.341(3)
N1B N2B 1.376(3)
N1B C10B 1.432(3)
N2B C1B 1.316(3)
C1B C2B 1.415(4)
C1B H1B 0.9300
C2B C3B 1.370(4)
C4B C7B 1.510(4)
C4B C6B 1.523(4)
C4B C5B 1.559(4)
C5B C9B 1.514(4)
C5B C8B 1.522(4)
C6B H6BA 0.9600
C6B H6BB 0.9600
C6B H6BC 0.9600
C7B H7BA 0.9600
C7B H7BB 0.9600
C7B H7BC 0.9600
C8B H8BA 0.9600
C8B H8BB 0.9600
C8B H8BC 0.9600
C9B H9BA 0.9600
C9B H9BB 0.9600
C9B H9BC 0.9600
C10B C11B 1.380(4)
C10B C15B 1.388(4)
C11B C12B 1.383(4)
C11B H11B 0.9300
C12B C13B 1.363(4)
C12B H12B 0.9300
C13B C14B 1.375(4)
C13B H13B 0.9300
C14B C15B 1.376(4)
C14B H14B 0.9300
C15B H15B 0.9300
B1C O2C 1.363(4)
B1C O1C 1.364(4)
B1C C2C 1.538(4)
F1C C3C 1.318(3)
O1C C4C 1.478(3)
O2C C5C 1.467(3)
N1C C3C 1.344(3)
N1C N2C 1.375(3)
N1C C10C 1.431(3)
N2C C1C 1.306(4)
C1C C2C 1.398(4)
C1C H1C 0.9300
C2C C3C 1.358(4)
C4C C7C 1.512(4)
C4C C6C 1.526(4)
C4C C5C 1.531(4)
C5C C8C 1.504(4)
C5C C9C 1.551(5)
C6C H6CA 0.9600
C6C H6CB 0.9600
C6C H6CC 0.9600
C7C H7CA 0.9600
C7C H7CB 0.9600
C7C H7CC 0.9600
C8C H8CA 0.9600
C8C H8CB 0.9600
C8C H8CC 0.9600
C9C H9CA 0.9600
C9C H9CB 0.9600
C9C H9CC 0.9600
C10C C11C 1.363(4)
C10C C15 1.373(4)
C11C C12C 1.387(4)
C11C H11C 0.9300
C12C C13C 1.346(5)
C12C H12C 0.9300
C13C C14C 1.357(5)
C13C H13C 0.9300
C14C C15 1.389(5)
C14C H14C 0.9300
C15 H15C 0.9300

loop_
_geom_torsion_atom_site_label_1
_geom_torsion_atom_site_label_2
_geom_torsion_atom_site_label_3
_geom_torsion_atom_site_label_4
_geom_torsion
O2A B1A O1A C4A -4.9(4)
C2A B1A O1A C4A 173.1(3)
O1A B1A O2A C5A -7.2(3)
C2A B1A O2A C5A 174.8(3)
C3A N1A N2A C1A 0.1(3)
C10A N1A N2A C1A 178.4(2)
N1A N2A C1A C2A -0.1(3)
N2A C1A C2A C3A 0.1(3)
N2A C1A C2A B1A -178.4(3)
O2A B1A C2A C3A -1.5(5)
O1A B1A C2A C3A -179.3(3)
O2A B1A C2A C1A 176.5(3)
O1A B1A C2A C1A -1.3(5)
N2A N1A C3A F1A 177.0(2)
C10A N1A C3A F1A -1.1(4)
N2A N1A C3A C2A 0.0(3)
C10A N1A C3A C2A -178.1(2)
C1A C2A C3A F1A -176.6(3)
B1A C2A C3A F1A 1.8(5)
C1A C2A C3A N1A 0.0(3)
B1A C2A C3A N1A 178.4(2)
B1A O1A C4A C6A 152.2(4)
B1A O1A C4A C5A 14.3(4)
B1A O1A C4A C7A -97.0(3)
B1A O2A C5A C8A 149.4(4)
B1A O2A C5A C4A 15.7(4)
B1A O2A C5A C9A -94.7(4)
C6A C4A C5A C8A 82.2(6)
O1A C4A C5A C8A -146.4(4)
C7A C4A C5A C8A -37.7(5)
C6A C4A C5A O2A -149.4(4)
O1A C4A C5A O2A -18.0(4)
C7A C4A C5A O2A 90.7(3)
C6A C4A C5A C9A -40.4(5)
O1A C4A C5A C9A 90.9(3)
C7A C4A C5A C9A -160.3(3)
C3A N1A C10A C15A 141.9(3)
N2A N1A C10A C15A -36.0(3)
C3A N1A C10A C11A -37.8(4)
N2A N1A C10A C11A 144.2(3)
C15A C10A C11A C12A -0.3(4)
N1A C10A C11A C12A 179.5(3)
C10A C11A C12A C13A -0.1(5)
C11A C12A C13A C14A 1.0(6)
C12A C13A C14A C15A -1.4(6)
C11A C10A C15A C14A -0.2(5)
N1A C10A C15A C14A -179.9(3)
C13A C14A C15A C10A 1.0(5)
O2B B1B O1B C4B 9.4(3)
C2B B1B O1B C4B -171.7(3)
O1B B1B O2B C5B 8.7(3)
C2B B1B O2B C5B -170.2(3)
C3B N1B N2B C1B -0.1(3)
C10B N1B N2B C1B -179.8(2)
N1B N2B C1B C2B 0.1(3)
N2B C1B C2B C3B 0.0(3)
N2B C1B C2B B1B 179.3(3)
O2B B1B C2B C3B 1.7(5)
O1B B1B C2B C3B -177.1(3)
O2B B1B C2B C1B -177.4(3)
O1B B1B C2B C1B 3.8(5)
N2B N1B C3B F1B -178.0(2)
C10B N1B C3B F1B 1.7(4)
N2B N1B C3B C2B 0.1(3)
C10B N1B C3B C2B 179.8(3)
C1B C2B C3B F1B 177.8(3)
B1B C2B C3B F1B -1.5(5)
C1B C2B C3B N1B 0.0(3)
B1B C2B C3B N1B -179.4(3)
B1B O1B C4B C7B -144.1(3)
B1B O1B C4B C6B 98.2(3)
B1B O1B C4B C5B -21.9(3)
B1B O2B C5B C9B 98.0(3)
B1B O2B C5B C8B -143.5(3)
B1B O2B C5B C4B -21.6(3)
O1B C4B C5B O2B 26.3(3)
C7B C4B C5B O2B 143.9(3)
C6B C4B C5B O2B -87.1(3)
O1B C4B C5B C9B -88.0(3)
C7B C4B C5B C9B 29.6(4)
C6B C4B C5B C9B 158.6(3)
O1B C4B C5B C8B 143.4(3)
C7B C4B C5B C8B -98.9(3)
C6B C4B C5B C8B 30.1(4)
C3B N1B C10B C11B 26.7(4)
N2B N1B C10B C11B -153.7(3)
C3B N1B C10B C15B -152.7(3)
N2B N1B C10B C15B 27.0(4)
C15B C10B C11B C12B 0.5(5)
N1B C10B C11B C12B -178.8(3)
C10B C11B C12B C13B -1.7(5)
C11B C12B C13B C14B 1.4(6)
C12B C13B C14B C15B 0.2(6)
C13B C14B C15B C10B -1.4(5)
C11B C10B C15B C14B 1.0(5)
N1B C10B C15B C14B -179.6(3)
O2C B1C O1C C4C -9.0(3)
C2C B1C O1C C4C 168.5(3)
O1C B1C O2C C5C -10.6(3)
C2C B1C O2C C5C 171.9(3)
C3C N1C N2C C1C 0.6(4)
C10C N1C N2C C1C 175.4(3)
N1C N2C C1C C2C -0.2(4)
N2C C1C C2C C3C -0.3(4)
N2C C1C C2C B1C -175.6(3)
O2C B1C C2C C3C 6.5(5)
O1C B1C C2C C3C -170.8(3)
O2C B1C C2C C1C -179.6(3)
O1C B1C C2C C1C 3.1(5)
N2C N1C C3C F1C 179.2(3)
C10C N1C C3C F1C 5.4(5)
N2C N1C C3C C2C -0.9(3)
C10C N1C C3C C2C -174.7(3)
C1C C2C C3C F1C -179.4(3)
B1C C2C C3C F1C -4.2(5)
C1C C2C C3C N1C 0.7(3)
B1C C2C C3C N1C 175.9(3)
B1C O1C C4C C7C 146.8(3)
B1C O1C C4C C6C -95.8(3)
B1C O1C C4C C5C 23.5(3)
B1C O2C C5C C8C 148.6(3)
B1C O2C C5C C4C 24.8(3)
B1C O2C C5C C9C -93.0(3)
O1C C4C C5C O2C -28.9(3)
C7C C4C C5C O2C -146.5(3)
C6C C4C C5C O2C 84.4(3)
O1C C4C C5C C8C -147.8(3)
C7C C4C C5C C8C 94.6(4)
C6C C4C C5C C8C -34.5(4)
O1C C4C C5C C9C 85.7(3)
C7C C4C C5C C9C -31.8(4)
C6C C4C C5C C9C -161.0(3)
C3C N1C C10C C11C 4.3(5)
N2C N1C C10C C11C -168.8(3)
C3C N1C C10C C15 -176.1(3)
N2C N1C C10C C15 10.7(4)
C15 C10C C11C C12C 1.1(5)
N1C C10C C11C C12C -179.4(3)
C10C C11C C12C C13C -1.6(6)
C11C C12C C13C C14C 0.6(7)
C12C C13C C14C C15 0.8(8)
C11C C10C C15 C14C 0.4(6)
N1C C10C C15 C14C -179.2(4)
C13C C14C C15 C10C -1.3(8)
